data_2004857
loop_
_publ_author_name
'Murray, R. W.'
'Singh, M.'
'Rath, N. P.'

_publ_section_title
;
 Chiral \a-Hydroxy Acids: Racemic 2-Hydroxy-2,3,3-trimethylbutanoic
 Acid and 2-Hydroxy-2-trimethylsilylpropanoic Acid
;
_journal_issue 5
_journal_name_full 'Acta Crystallographica Section C'
_journal_page_first 1282
_journal_page_last 1285
_journal_paper_doi 10.1107/S0108270195015769
_journal_volume 52
_journal_year 1996
_chemical_formula_iupac 'C6 H14 O3 Si'
_chemical_formula_sum 'C6 H14 O3 Si'
_chemical_formula_weight 162.26
_chemical_name_systematic
;
 ?
;
_space_group_IT_number 14
_symmetry_cell_setting monoclinic
_symmetry_space_group_name_Hall '-P 2ybc'
_symmetry_space_group_name_H-M 'P 1 21/c 1'
_audit_creation_method SHELXL
_cell_angle_alpha 90.00
_cell_angle_beta 112.36(3)
_cell_angle_gamma 90.00
_cell_formula_units_Z 8
_cell_length_a 13.141(3)
_cell_length_b 13.741(3)
_cell_length_c 11.551(2)
_cell_measurement_reflns_used 15
_cell_measurement_temperature 298(2)
_cell_measurement_theta_max 16.6
_cell_measurement_theta_min 5.0
_cell_volume 1928.9(8)
_computing_cell_refinement P3
_computing_data_collection 'P3 (Siemens, 1989)'
_computing_data_reduction 'SHELXTL (Sheldrick, 1994)'
_computing_molecular_graphics SHELXTL
_computing_publication_material SHELXTL
_computing_structure_refinement SHELXTL
_computing_structure_solution SHELXTL
_diffrn_ambient_temperature 293(2)
_diffrn_measurement_device 'Siemens R3'
_diffrn_measurement_method '\w/2\q scans'
_diffrn_radiation_monochromator graphite
_diffrn_radiation_source 'fine-focus sealed tube'
_diffrn_radiation_type MoK\a
_diffrn_radiation_wavelength 0.71073
_diffrn_reflns_av_R_equivalents 0.0400
_diffrn_reflns_av_sigmaI/netI 0.0520
_diffrn_reflns_limit_h_max 17
_diffrn_reflns_limit_h_min -18
_diffrn_reflns_limit_k_max 0
_diffrn_reflns_limit_k_min -19
_diffrn_reflns_limit_l_max 16
_diffrn_reflns_limit_l_min 0
_diffrn_reflns_number 5008
_diffrn_reflns_theta_max 30.07
_diffrn_reflns_theta_min 1.68
_diffrn_standards_decay_% 24.9
_diffrn_standards_interval_count 100
_diffrn_standards_number 3
_exptl_absorpt_coefficient_mu 0.201
_exptl_absorpt_correction_T_max 1.000
_exptl_absorpt_correction_T_min 0.941
_exptl_absorpt_correction_type 'semi-empirical, \y-scan (SHELXTL; Sheldrick, 1994)'
_exptl_crystal_colour colourless
_exptl_crystal_density_diffrn 1.118
_exptl_crystal_description 'rectangular plate'
_exptl_crystal_F_000 704
_exptl_crystal_size_max 0.6
_exptl_crystal_size_mid 0.4
_exptl_crystal_size_min 0.3
_refine_diff_density_max 0.583
_refine_diff_density_min -0.320
_refine_ls_extinction_method none
_refine_ls_goodness_of_fit_all 1.018
_refine_ls_goodness_of_fit_obs 1.239
_refine_ls_hydrogen_treatment 'H atoms: see text'
_refine_ls_matrix_type full
_refine_ls_number_parameters 205
_refine_ls_number_reflns 4643
_refine_ls_number_restraints 0
_refine_ls_restrained_S_all 1.337
_refine_ls_restrained_S_obs 1.239
_refine_ls_R_factor_all 0.1327
_refine_ls_R_factor_obs 0.0799
_refine_ls_shift/esd_max 0.000
_refine_ls_shift/esd_mean 0.000
_refine_ls_structure_factor_coef Fsqd
_refine_ls_weighting_details 'w = 1/[\s^2^(Fo^2^)+(0.1649P)^2^] where P=(Fo^2^+2Fc^2^)/3'
_refine_ls_weighting_scheme calc
_refine_ls_wR_factor_all 0.3425
_refine_ls_wR_factor_obs 0.2416
_reflns_number_observed 2621
_reflns_number_total 4748
_reflns_observed_criterion >2sigma(I)
_cod_data_source_file cf1021.cif
_cod_data_source_block 5
_cod_depositor_comments
;
The following automatic conversions were performed:
'_symmetry_cell_setting' value 'Monoclinic' changed to 'monoclinic'
according to '/home/saulius/struct/CIF-dictionaries/cif_core.dic'
dictionary named 'cif_core.dic' version 2.4.1 from 2010-06-29.

Automatic conversion script
Id: cif_fix_enum 1527 2010-12-29 10:47:43Z saulius 

The following automatic conversions were performed:

'_symmetry_cell_setting' value 'Monoclinic' changed to 'monoclinic'
according to /home/saulius/struct/CIF-dictionaries/cif_core.dic
dictionary named 'cif_core.dic' version 2.4.1 from 2010-06-29.

Automatic conversion script
Id: cif_fix_values 1715 2011-07-08 13:25:40Z adriana 

The following automatic conversions were performed:

'_refine_ls_weighting_scheme' value 'calc w =
1/[\s^2^(Fo^2^)+(0.1649P)^2^] where P=(Fo^2^+2Fc^2^)/3' was changed
to 'calc'. New tag '_refine_ls_weighting_details' was created. The
value of the new tag was set to 'w = 1/[\s^2^(Fo^2^)+(0.1649P)^2^]
where P=(Fo^2^+2Fc^2^)/3'.

Automatic conversion script
Id: cif_fix_values 3143 2015-03-26 13:38:13Z robertas 
;
_cod_original_cell_volume 1928.9(7)
_cod_original_sg_symbol_H-M 'P 21/c'
_cod_database_code 2004857

loop_
_symmetry_equiv_pos_as_xyz
'x, y, z'
'-x, y+1/2, -z+1/2'
'-x, -y, -z'
'x, -y-1/2, z-1/2'

loop_
_atom_site_aniso_label
_atom_site_aniso_U_11
_atom_site_aniso_U_22
_atom_site_aniso_U_33
_atom_site_aniso_U_12
_atom_site_aniso_U_13
_atom_site_aniso_U_23
Si3 0.0487(6) 0.0748(8) 0.0366(5) -0.0170(5) 0.0192(4) -0.0048(5)
Si3' 0.0790(9) 0.0515(7) 0.0762(8) -0.0110(6) 0.0392(7) -0.0119(6)
O1 0.0453(14) 0.101(2) 0.0468(15) -0.0017(14) 0.0258(12) 0.0054(14)
O2 0.056(2) 0.112(3) 0.0388(14) 0.004(2) 0.0260(13) 0.0184(15)
O3 0.0428(14) 0.074(2) 0.0272(11) -0.0047(12) 0.0155(10) -0.0007(10)
O1' 0.052(2) 0.117(3) 0.0382(14) -0.025(2) 0.0129(12) -0.0141(15)
O2' 0.072(2) 0.106(2) 0.0386(14) -0.028(2) 0.0324(14) -0.0137(15)
O3' 0.0463(15) 0.072(2) 0.0344(13) -0.0052(13) 0.0193(11) 0.0055(11)
C1 0.054(2) 0.046(2) 0.033(2) -0.0005(15) 0.0246(15) -0.0004(13)
C2 0.039(2) 0.047(2) 0.0320(15) 0.0036(13) 0.0186(13) 0.0038(13)
C4 0.060(3) 0.193(7) 0.049(2) -0.021(4) 0.009(2) 0.009(3)
C5 0.119(5) 0.072(3) 0.117(5) -0.026(3) 0.074(4) -0.035(3)
C6 0.083(3) 0.093(3) 0.062(3) -0.027(3) 0.039(2) -0.001(2)
C7 0.092(3) 0.063(3) 0.078(3) 0.028(2) 0.059(3) 0.017(2)
C1' 0.046(2) 0.060(2) 0.032(2) -0.001(2) 0.0173(14) -0.0039(14)
C2' 0.037(2) 0.053(2) 0.0285(14) -0.0038(13) 0.0141(12) -0.0026(13)
C4' 0.307(15) 0.110(6) 0.103(5) -0.006(7) 0.081(7) -0.056(5)
C5' 0.130(6) 0.076(4) 0.185(7) -0.039(4) 0.091(5) -0.007(4)
C6' 0.105(5) 0.072(4) 0.261(12) 0.024(4) 0.071(6) 0.030(5)
C7' 0.042(2) 0.098(3) 0.053(2) 0.012(2) 0.014(2) 0.006(2)

loop_
_atom_site_label
_atom_site_occupancy
_atom_site_fract_x
_atom_site_fract_y
_atom_site_fract_z
_atom_site_U_iso_or_equiv
_atom_site_thermal_displace_type
_atom_site_calc_flag
_atom_site_refinement_flags
_atom_site_type_symbol
Si3 1 .05596(9) .61716(9) .24884(9) .0525(3) Uani d . Si
Si3' 1 .41369(11) .06744(9) .22692(13) .0660(4) Uani d . Si
O1 1 .3110(2) .7365(2) .2643(2) .0618(8) Uani d . O
O2 1 .1502(2) .7739(3) .1150(3) .0669(9) Uani d . O
H2 1 .188(5) .771(4) .074(5) .092(18) Uiso d . H
O3 1 .2256(2) .7029(2) .4337(2) .0472(6) Uani d . O
H3 1 .289(3) .713(3) .443(4) .047(11) Uiso d . H
O1' 1 .5460(2) .2677(3) .4319(2) .0701(9) Uani d . O
O2' 1 .3938(3) .2080(2) .4454(3) .0691(9) Uani d . O
H2' 1 .433(4) .221(3) .531(5) .078(14) Uiso d . H
O3' 1 .4678(2) .2527(2) .1849(2) .0498(6) Uani d . O
H3' 1 .535(3) .249(3) .229(4) .043(10) Uiso d . H
C1 1 .2130(3) .7471(2) .2284(3) .0418(7) Uani d . C
C2 1 .1497(3) .7287(2) .3107(3) .0381(7) Uani d . C
C4 1 -.0691(4) .6505(6) .1109(4) .104(2) Uani d . C
H4A 1 -.0494(9) .6709(10) .048(3) .156 Uiso calc R H
H4B 1 -0.1053(16) .699(2) .1321(9) .156 Uiso calc R H
H4C 1 -0.1133(19) .598(2) .0854(12) .156 Uiso calc R H
C5 1 .1371(5) .5233(4) .2050(6) .094(2) Uani d . C
H5A 1 .1555(8) .5464(9) .141(2) .141 Uiso calc R H
H5B 1 .0956(15) .468(2) .1794(10) .141 Uiso calc R H
H5C 1 .200(2) .5094(6) .273(2) .141 Uiso calc R H
C6 1 .0160(4) .5752(4) .3779(4) .0758(14) Uani d . C
H6A 1 .0782(19) .5587(7) .446(2) .114 Uiso calc R H
H6B 1 -.0291(14) .5216(17) .3520(8) .114 Uiso calc R H
H6C 1 -.0209(12) .6242(15) .3998(8) .114 Uiso calc R H
C7 1 .0863(4) .8198(3) .3192(4) .0698(13) Uani d . C
H7A 1 .0455(13) .8067(5) .3732(16) .105 Uiso calc R H
H7B 1 .0345(16) .8379(7) .235(3) .105 Uiso calc R H
H7C 1 .1382(15) .8735(16) .3547(11) .105 Uiso calc R H
C1' 1 .4572(3) .2323(3) .3840(3) .0453(8) Uani d . C
C2' 1 .4051(3) .2055(2) .2479(3) .0391(7) Uani d . C
C4' 1 .3711(10) .0454(5) .0572(6) .172(5) Uani d . C
H4'A 1 .298(4) .0639(11) .016(2) .259 Uiso calc R H
H4'B 1 .3787(10) -.021(4) .0432(10) .259 Uiso calc R H
H4'C 1 .415(3) .082(2) .0266(19) .259 Uiso calc R H
C5' 1 .3218(6) .0020(4) .2895(7) .121(3) Uani d . C
H5'A 1 .251(3) .0209(10) .247(2) .182 Uiso calc R H
H5'B 1 .3417(10) .0162(8) .372(4) .182 Uiso calc R H
H5'C 1 .3276(6) -.063(3) .2801(8) .182 Uiso calc R H
C6' 1 .5583(6) .0315(5) .3102(8) .146(4) Uani d . C
H6'A 1 .5776(13) .0422(8) .391(5) .218 Uiso calc R H
H6'B 1 .600(3) .066(2) .2821(19) .218 Uiso calc R H
H6'C 1 .5659(8) -.031(4) .2977(11) .218 Uiso calc R H
C7' 1 .2886(3) .2453(4) .1883(4) .0655(11) Uani d . C
H7'A 1 .2574(10) .2269(6) .101(3) .098 Uiso calc R H
H7'B 1 .2903(3) .315(2) .1951(4) .098 Uiso calc R H
H7'C 1 .2441(13) .2188(8) .2308(12) .098 Uiso calc R H

loop_
_atom_type_symbol
_atom_type_description
_atom_type_scat_dispersion_real
_atom_type_scat_dispersion_imag
_atom_type_scat_source
C C 0.0033 0.0016 'International Tables Vol C Tables 4.2.6.8 and 6.1.1.4'
H H 0.0000 0.0000 'International Tables Vol C Tables 4.2.6.8 and 6.1.1.4'
O O 0.0106 0.0060 'International Tables Vol C Tables 4.2.6.8 and 6.1.1.4'
Si Si 0.0817 0.0704 'International Tables Vol C Tables 4.2.6.8 and 6.1.1.4'

loop_
_geom_angle_atom_site_label_1
_geom_angle_atom_site_label_2
_geom_angle_atom_site_label_3
_geom_angle
C6 Si3 C4 109.7(2)
C6 Si3 C5 111.7(3)
C4 Si3 C5 110.4(3)
C6 Si3 C2 106.7(2)
C4 Si3 C2 110.8(2)
C5 Si3 C2 107.5(2)
C6' Si3' C4' 110.3(5)
C6' Si3' C5' 111.2(4)
C4' Si3' C5' 110.7(4)
C6' Si3' C2' 107.3(3)
C4' Si3' C2' 106.7(3)
C5' Si3' C2' 110.5(2)
O1 C1 O2 124.4(3)
O1 C1 C2 122.6(3)
O2 C1 C2 113.0(3)
O3 C2 C1 108.9(3)
O3 C2 C7 109.2(3)
C1 C2 C7 110.5(3)
O3 C2 Si3 106.0(2)
C1 C2 Si3 109.2(2)
C7 C2 Si3 112.9(3)
O1' C1' O2' 124.1(3)
O1' C1' C2' 124.2(3)
O2' C1' C2' 111.7(3)
O3' C2' C1' 107.3(3)
O3' C2' C7' 106.2(3)
C1' C2' C7' 111.4(3)
O3' C2' Si3' 107.9(2)
C1' C2' Si3' 110.4(2)
C7' C2' Si3' 113.3(3)

loop_
_geom_bond_atom_site_label_1
_geom_bond_atom_site_label_2
_geom_bond_distance
Si3 C6 1.851(4)
Si3 C4 1.859(5)
Si3 C5 1.862(5)
Si3 C2 1.926(3)
Si3' C6' 1.841(7)
Si3' C4' 1.848(6)
Si3' C5' 1.859(6)
Si3' C2' 1.922(4)
O1 C1 1.201(4)
O2 C1 1.307(4)
O3 C2 1.435(4)
O1' C1' 1.189(4)
O2' C1' 1.326(4)
O3' C2' 1.445(4)
C1 C2 1.504(4)
C2 C7 1.527(5)
C1' C2' 1.503(4)
C2' C7' 1.521(5)

loop_
_geom_torsion_atom_site_label_1
_geom_torsion_atom_site_label_2
_geom_torsion_atom_site_label_3
_geom_torsion_atom_site_label_4
_geom_torsion
O1 C1 C2 O3 2.8(5)
O2 C1 C2 O3 -178.1(3)
O1 C1 C2 C7 122.7(4)
O2 C1 C2 C7 -58.1(4)
O1 C1 C2 Si3 -112.6(4)
O2 C1 C2 Si3 66.5(3)
C6 Si3 C2 O3 45.1(3)
C4 Si3 C2 O3 164.4(2)
C5 Si3 C2 O3 -74.9(3)
C6 Si3 C2 C1 162.3(3)
C4 Si3 C2 C1 -78.4(3)
C5 Si3 C2 C1 42.3(3)
C6 Si3 C2 C7 -74.5(3)
C4 Si3 C2 C7 44.9(3)
C5 Si3 C2 C7 165.6(3)
O1' C1' C2' O3' -14.5(5)
O2' C1' C2' O3' 168.1(3)
O1' C1' C2' C7' -130.5(4)
O2' C1' C2' C7' 52.2(4)
O1' C1' C2' Si3' 102.8(4)
O2' C1' C2' Si3' -74.6(3)
C6' Si3' C2' O3' 65.2(4)
C4' Si3' C2' O3' -53.0(4)
C5' Si3' C2' O3' -173.4(3)
C6' Si3' C2' C1' -51.8(4)
C4' Si3' C2' C1' -169.9(4)
C5' Si3' C2' C1' 69.6(4)
C6' Si3' C2' C7' -177.5(4)
C4' Si3' C2' C7' 64.3(5)
C5' Si3' C2' C7' -56.1(4)

loop_
_cod_related_entry_id
_cod_related_entry_database
_cod_related_entry_code
1 ChemSpider 21374828
